data_9004150
loop_
_publ_author_name
'Mumme, W. G.'

_publ_section_title
;
 Weibullite Ag0.32Pb5.09Bi8.55Se6.08S11.92 from Falun, Sweden:
 A higher homologue of galenobismutite
;
_journal_name_full 'The Canadian Mineralogist'
_journal_page_first 1
_journal_page_last 12
_journal_volume 18
_journal_year 1980
_chemical_compound_source 'Falun, Sweden'
_chemical_formula_sum 'Ag0.33 Bi8.34 Pb5.33 S15.03 Se2.97'
_chemical_name_mineral Weibullite
_space_group_IT_number 62
_symmetry_space_group_name_Hall '-P 2ac 2n'
_symmetry_space_group_name_H-M 'P n m a'
_cell_angle_alpha 90
_cell_angle_beta 90
_cell_angle_gamma 90
_cell_length_a 53.68
_cell_length_b 4.11
_cell_length_c 15.40
_cell_formula_units_Z 4
_cell_volume 3397.622
_database_code_amcsd 0005173
_exptl_crystal_density_diffrn 7.036
_cod_original_formula_sum 'Pb5.33 Bi8.34 Ag.33 S15.03 Se2.97'
_cod_database_code 9004150

loop_
_space_group_symop_operation_xyz
x,y,z
x,1/2-y,z
-x,1/2+y,-z
1/2-x,1/2+y,1/2+z
1/2+x,1/2-y,1/2-z
1/2+x,y,1/2-z
1/2-x,-y,1/2+z
-x,-y,-z

loop_
_atom_site_aniso_label
_atom_site_aniso_U_11
_atom_site_aniso_U_22
_atom_site_aniso_U_33
_atom_site_aniso_U_12
_atom_site_aniso_U_13
_atom_site_aniso_U_23
PbMe1 0.04379 0.06761 0.09011 0.00000 0.00838 0.00000
BiMe2 0.05839 0.07873 0.07569 0.00000 -0.00419 0.00000
BiMe3 0.04379 0.04279 0.07209 0.00000 0.00419 0.00000
PbMe4 0.05839 0.05391 0.08651 0.00000 0.00419 0.00000
BiMe5 0.04379 0.06418 0.07329 0.00000 0.00419 0.00000
BiMe6 0.04379 0.06333 0.06127 0.00000 -0.00419 0.00000
BiMe7 0.04379 0.06418 0.07209 0.00000 -0.00419 0.00000
BiMe8 0.04379 0.07274 0.06368 0.00000 0.00838 0.00000
PbMe9 0.04379 0.08814 0.06488 0.00000 -0.01256 0.00000
PbMe10 0.07299 0.06161 0.10693 0.00000 -0.00419 0.00000
PbMe11 0.04379 0.00770 0.18382 0.00000 -0.03769 0.00000
BiMe11 0.04379 0.00770 0.18382 0.00000 -0.03769 0.00000
AgMe11 0.04379 0.00770 0.18382 0.00000 -0.03769 0.00000
BiMe12 0.04379 0.06589 0.08771 0.00000 0.00419 0.00000
PbMe13 0.04379 0.06846 0.08290 0.00000 0.00419 0.00000
BiMe14 0.04379 0.06076 0.07689 0.00000 0.00838 0.00000
S1 0.05839 0.01712 0.04085 0.00000 0.01675 0.00000
S2 0.02920 0.06418 0.11174 0.00000 -0.05026 0.00000
S3 0.05839 0.01455 0.04085 0.00000 0.01675 0.00000
S4 0.07299 0.07873 0.06728 0.00000 0.01256 0.00000
Se4 0.07299 0.07873 0.06728 0.00000 0.01256 0.00000
S5 0.04379 0.07188 0.07689 0.00000 0.00419 0.00000
Se5 0.04379 0.07188 0.07689 0.00000 0.00419 0.00000
S6 0.07299 0.10697 0.05527 0.00000 -0.01675 0.00000
Se6 0.07299 0.10697 0.05527 0.00000 -0.01675 0.00000
S7 0.02920 0.00685 0.27153 0.00000 0.06701 0.00000
Se7 0.02920 0.00685 0.27153 0.00000 0.06701 0.00000
S8 0.08759 0.09585 0.21386 0.00000 -0.01675 0.00000
Se8 0.08759 0.09585 0.21386 0.00000 -0.01675 0.00000
S9 0.10219 0.06846 0.14538 0.00000 0.03769 0.00000
Se9 0.10219 0.06846 0.14538 0.00000 0.03769 0.00000
S10 0.04379 0.08386 0.06728 0.00000 0.01256 0.00000
Se10 0.04379 0.08386 0.06728 0.00000 0.01256 0.00000
S11 0.08759 0.08558 0.06848 0.00000 0.02513 0.00000
Se11 0.08759 0.08558 0.06848 0.00000 0.02513 0.00000
S12 0.04379 0.00257 0.06728 0.00000 0.01675 0.00000
S13 0.05839 0.13692 0.04566 0.00000 0.00838 0.00000
S14 0.07299 0.06418 0.21146 0.00000 0.03769 0.00000
Se14 0.07299 0.06418 0.21146 0.00000 0.03769 0.00000
S15 0.04379 0.00257 0.05527 0.00000 0.01675 0.00000
S16 0.01460 0.06846 0.14898 0.00000 0.01256 0.00000
S17 0.05839 0.05477 0.07209 0.00000 0.00419 0.00000
S18 0.05839 0.08130 0.03364 0.00000 0.00838 0.00000

loop_
_atom_site_label
_atom_site_fract_x
_atom_site_fract_y
_atom_site_fract_z
_atom_site_occupancy
PbMe1 0.05150 0.25000 0.36310 1.00000
BiMe2 0.11700 0.75000 0.35250 1.00000
BiMe3 0.18220 0.25000 0.33230 1.00000
PbMe4 0.25240 0.75000 0.28450 1.00000
BiMe5 0.28940 0.25000 0.05800 1.00000
BiMe6 0.35630 0.75000 0.07680 1.00000
BiMe7 0.42120 0.25000 0.09740 1.00000
BiMe8 0.48650 0.75000 0.10910 1.00000
PbMe9 0.05960 0.75000 0.06480 1.00000
PbMe10 0.13960 0.75000 0.08270 1.00000
PbMe11 0.21950 0.75000 0.03110 0.33000
BiMe11 0.21950 0.75000 0.03110 0.34000
AgMe11 0.21950 0.75000 0.03110 0.33000
BiMe12 0.32870 0.75000 0.36410 1.00000
PbMe13 0.40420 0.75000 0.36670 1.00000
BiMe14 0.48370 0.75000 0.38480 1.00000
S1 0.03320 0.75000 0.49050 1.00000
S2 0.09600 0.25000 0.47150 1.00000
S3 0.16340 0.75000 0.45490 1.00000
S4 0.23000 0.25000 0.43250 0.67000
Se4 0.23000 0.25000 0.43250 0.33000
S5 0.00390 0.25000 0.28020 0.67000
Se5 0.00390 0.25000 0.28020 0.33000
S6 0.07210 0.75000 0.26300 0.67000
Se6 0.07210 0.75000 0.26300 0.33000
S7 0.13400 0.25000 0.23970 0.67000
Se7 0.13400 0.25000 0.23970 0.33000
S8 0.19870 0.75000 0.22710 0.67000
Se8 0.19870 0.75000 0.22710 0.33000
S9 0.31080 0.75000 0.16110 0.67000
Se9 0.31080 0.75000 0.16110 0.33000
S10 0.37620 0.25000 0.18720 0.67000
Se10 0.37620 0.25000 0.18720 0.33000
S11 0.44210 0.75000 0.20010 0.67000
Se11 0.44210 0.75000 0.20010 0.33000
S12 0.17580 0.25000 0.04330 1.00000
S13 0.02420 0.25000 0.05060 1.00000
S14 0.09590 0.25000 0.05950 0.67000
Se14 0.09590 0.25000 0.05950 0.33000
S15 0.24750 0.25000 0.14170 1.00000
S16 0.44480 0.25000 0.37920 1.00000
S17 0.29460 0.25000 0.35340 1.00000
S18 0.36580 0.25000 0.40090 1.00000

loop_
_cod_related_entry_id
_cod_related_entry_database
_cod_related_entry_code
1 AMCSD 0005173
